data_1530337
loop_
_publ_author_name
'Makino, K.'
'Tomita, K.'

_publ_section_title
;
 Cation distribution in the octahedral sites of hornblendes
;
_journal_name_full 'American Mineralogist'
_journal_page_first 1097
_journal_page_last 1105
_journal_volume 74
_journal_year 1989
_chemical_formula_sum 'Al3.01 Ca1.99 Cl0.16 Fe0.84 H1.64 K0.59 Mg3.13 Na0.35 O23.84 Si5.96 Ti0.05'
_chemical_name_systematic
;
Na0.35 K0.59 Ca1.99 Mg3.13 Fe0.84 Al0.97 Ti0.05 (Al2.04 Si5.96 O22.2) (O 
H)1.64 Cl0.16
;
_space_group_IT_number 12
_symmetry_space_group_name_Hall '-C 2y'
_symmetry_space_group_name_H-M 'C 1 2/m 1'
_cell_angle_alpha 90
_cell_angle_beta 105.42
_cell_angle_gamma 90
_cell_formula_units_Z 2
_cell_length_a 9.9
_cell_length_b 17.95
_cell_length_c 5.311
_cell_volume 909.817
_citation_journal_id_ASTM AMMIAY
_cod_data_source_file Makino_AMMIAY_1989_1919.cif
_cod_data_source_block H1.64Al3.01Ca1.99Cl0.16Fe0.84K0.59Mg3.13Na0.35O23.84Si5.96Ti0.05
_cod_original_cell_volume 909.8173
_cod_original_formula_sum
;
H1.64 Al3.01 Ca1.99 Cl0.16 Fe0.84 K0.59 Mg3.13 Na0.35 O23.84 Si5.96 Ti0.05
;
_cod_database_code 1530337

loop_
_symmetry_equiv_pos_as_xyz
x,y,z
-x,y,-z
-x,-y,-z
x,-y,z
x+1/2,y+1/2,z
-x+1/2,y+1/2,-z
-x+1/2,-y+1/2,-z
x+1/2,-y+1/2,z

loop_
_atom_site_label
_atom_site_type_symbol
_atom_site_fract_x
_atom_site_fract_y
_atom_site_fract_z
_atom_site_occupancy
_atom_site_U_iso_or_equiv
Al1 Al+3 0.2776 0.0863 0.3049 0.5 0.0
O1 O-2 0.1045 0.0902 0.2148 1 0.0
O7 O-2 0.3344 0 0.288 1 0.0
Si1 Si+4 0.2776 0.0863 0.3049 0.5 0.0
Fe3 Fe+2 0 0 0 0.22 0.0
O5 O-2 0.3491 0.1398 0.1129 1 0.0
Mg3 Mg+2 0 0 0 0.78 0.0
Mg2 Mg+2 0 0.1768 0 0.353 0.0
Si2 Si+4 0.2916 0.1741 0.8162 0.99 0.0
O6 O-2 0.3418 0.1186 0.6108 1 0.0
Cl1 Cl-1 0.1123 0 0.7151 0.08 0.0
Al3 Al+3 0 0.1768 0 0.485 0.0
Fe1 Fe+2 0 0.0903 0.5 0.178 0.0
Mg1 Mg+2 0 0.0903 0.5 0.822 0.0
Ti1 Ti+4 0 0.1768 0 0.025 0.0
Na2 Na+1 0.0203 0.5 0.0426 0.17 0.0
Ca1 Ca+2 0 0.2809 0.5 0.995 0.0
Fe2 Fe+2 0 0.1768 0 0.137 0.0
O2 O-2 0.1204 0.175 0.7375 1 0.0
O4 O-2 0.3687 0.2506 0.7934 1 0.0
Na1 Na+1 0 0.2809 0.5 0.005 0.0
K1 K+1 0.0203 0.5 0.0426 0.295 0.0
O3 O-2 0.1123 0 0.7151 0.92 0.0
Al2 Al+3 0.2916 0.1741 0.8162 0.01 0.0
